data_7243458
loop_
_publ_author_name
'Sendh, Jagajiban'
'Singh, Munendra Pal'
'Baruah, Jubaraj B.'

_publ_section_title
;
 5-[(Pyren-9-ylmethyl)amino]isophthalic acid with nitrogen containing
 heterocycles: stacking, N--H&#x22EF;\p interactions and photoluminescence
;
_journal_issue 39
_journal_name_full CrystEngComm
_journal_page_first 6952
_journal_page_last 6966
_journal_paper_doi 10.1039/D1CE01099A
_journal_volume 23
_journal_year 2021
_chemical_formula_sum 'C35 H25 N3 O4'
_chemical_formula_weight 551.58
_space_group_crystal_system triclinic
_space_group_IT_number 2
_space_group_name_Hall '-P 1'
_space_group_name_H-M_alt 'P -1'
_atom_sites_solution_hydrogens mixed
_audit_creation_method SHELXL-2014/7
_audit_update_record
;
2021-02-01 deposited with the CCDC.	2021-09-01 downloaded from the CCDC.
;
_cell_angle_alpha 110.005(17)
_cell_angle_beta 94.095(12)
_cell_angle_gamma 105.378(13)
_cell_formula_units_Z 2
_cell_length_a 9.0650(10)
_cell_length_b 12.112(2)
_cell_length_c 13.231(3)
_cell_measurement_reflns_used 1061
_cell_measurement_temperature 296(2)
_cell_measurement_theta_max 21.8880
_cell_measurement_theta_min 2.6310
_cell_volume 1294.9(4)
_computing_structure_refinement 'SHELXL-2014/7 (Sheldrick, 2014)'
_diffrn_ambient_temperature 296(2)
_diffrn_measured_fraction_theta_full 0.995
_diffrn_measured_fraction_theta_max 0.995
_diffrn_measurement_device_type 'CCD area detector'
_diffrn_measurement_method 'phi and omega scans'
_diffrn_radiation_type MoK\a
_diffrn_radiation_wavelength 0.71073
_diffrn_reflns_av_R_equivalents 0.0557
_diffrn_reflns_av_unetI/netI 0.1409
_diffrn_reflns_Laue_measured_fraction_full 0.995
_diffrn_reflns_Laue_measured_fraction_max 0.995
_diffrn_reflns_limit_h_max 10
_diffrn_reflns_limit_h_min -10
_diffrn_reflns_limit_k_max 14
_diffrn_reflns_limit_k_min -14
_diffrn_reflns_limit_l_max 15
_diffrn_reflns_limit_l_min -15
_diffrn_reflns_number 8196
_diffrn_reflns_point_group_measured_fraction_full 0.995
_diffrn_reflns_point_group_measured_fraction_max 0.995
_diffrn_reflns_theta_full 25.049
_diffrn_reflns_theta_max 25.049
_diffrn_reflns_theta_min 2.368
_exptl_absorpt_coefficient_mu 0.094
_exptl_absorpt_correction_T_max 1.00000
_exptl_absorpt_correction_T_min 0.57349
_exptl_absorpt_correction_type multi-scan
_exptl_absorpt_process_details multi-scan
_exptl_crystal_colour yellow
_exptl_crystal_density_diffrn 1.415
_exptl_crystal_description block
_exptl_crystal_F_000 576
_exptl_crystal_size_max 0.28
_exptl_crystal_size_mid 0.22
_exptl_crystal_size_min 0.14
_refine_diff_density_max 0.359
_refine_diff_density_min -0.299
_refine_diff_density_rms 0.074
_refine_ls_extinction_method none
_refine_ls_goodness_of_fit_ref 1.009
_refine_ls_hydrogen_treatment mixed
_refine_ls_matrix_type full
_refine_ls_number_parameters 391
_refine_ls_number_reflns 4572
_refine_ls_number_restraints 1
_refine_ls_restrained_S_all 1.009
_refine_ls_R_factor_all 0.1930
_refine_ls_R_factor_gt 0.0870
_refine_ls_shift/su_max 0.000
_refine_ls_shift/su_mean 0.000
_refine_ls_structure_factor_coef Fsqd
_refine_ls_weighting_details 'w=1/[\s^2^(Fo^2^)+(0.0005P)^2^+4.5000P] where P=(Fo^2^+2Fc^2^)/3'
_refine_ls_weighting_scheme calc
_refine_ls_wR_factor_gt 0.1564
_refine_ls_wR_factor_ref 0.2050
_reflns_Friedel_coverage 0.000
_reflns_number_gt 1869
_reflns_number_total 4572
_reflns_threshold_expression 'I > 2\s(I)'
_cod_data_source_file d1ce01099a2.cif
_cod_data_source_block HL44BPY
_cod_depositor_comments 'Adding full bibliography for 7243455--7243460.cif.'
_cod_original_cell_volume 1295.0(4)
_cod_database_code 7243458
_shelx_shelxl_version_number 2014/7
_shelx_space_group_comment
;
The symmetry employed for this shelxl refinement is uniquely defined
by the following loop, which should always be used as a source of
symmetry information in preference to the above space-group names.
They are only intended as comments.
;

loop_
_space_group_symop_operation_xyz
'x, y, z'
'-x, -y, -z'

loop_
_atom_site_label
_atom_site_type_symbol
_atom_site_fract_x
_atom_site_fract_y
_atom_site_fract_z
_atom_site_U_iso_or_equiv
_atom_site_adp_type
_atom_site_occupancy
_atom_site_site_symmetry_order
_atom_site_calc_flag
_atom_site_refinement_flags_posn
_atom_site_refinement_flags_adp
_atom_site_refinement_flags_occupancy
_atom_site_disorder_assembly
_atom_site_disorder_group
N2 N 0.8344(6) 0.9454(6) 0.5531(5) 0.0531(16) Uani 1 1 d . . . . .
O3 O 1.7110(5) 0.5949(4) 0.4140(4) 0.0522(13) Uani 1 1 d . . . . .
O4 O 1.7415(5) 0.6057(4) 0.2519(4) 0.0527(13) Uani 1 1 d . . . . .
O1 O 1.3009(5) 0.4794(5) -0.0316(4) 0.0631(15) Uani 1 1 d . . . . .
O2 O 1.0692(5) 0.3672(5) -0.0249(4) 0.0714(17) Uani 1 1 d . . . . .
N3 N 0.0335(6) 0.7101(5) 0.3294(5) 0.0472(15) Uani 1 1 d D . . . .
N1 N 1.1255(6) 0.4265(5) 0.3815(5) 0.0490(15) Uani 1 1 d . . . . .
C14 C 0.6625(7) 0.0605(5) 0.1836(5) 0.0341(15) Uani 1 1 d . . . . .
C6 C 1.4836(6) 0.5327(5) 0.2807(5) 0.0340(14) Uani 1 1 d . . . . .
C23 C 0.5022(7) 0.0061(5) 0.1350(5) 0.0345(15) Uani 1 1 d . . . . .
C31 C 0.3461(6) 0.8023(5) 0.4155(5) 0.0360(15) Uani 1 1 d . . . . .
C7 C 1.4229(7) 0.5135(5) 0.1731(5) 0.0356(15) Uani 1 1 d . . . . .
H7 H 1.4889 0.5368 0.1283 0.043 Uiso 1 1 calc R U . . .
C3 C 1.1651(7) 0.4247(5) 0.2014(5) 0.0400(16) Uani 1 1 d . . . . .
H3 H 1.0596 0.3857 0.1736 0.048 Uiso 1 1 calc R U . . .
C8 C 1.6572(7) 0.5826(6) 0.3214(5) 0.0414(16) Uani 1 1 d . . . . .
C1 C 1.1992(7) 0.4298(6) 0.0185(5) 0.0452(17) Uani 1 1 d . . . . .
C13 C 0.7588(7) -0.0168(6) 0.1796(5) 0.0395(16) Uani 1 1 d . . . . .
C2 C 1.2647(7) 0.4598(5) 0.1341(5) 0.0367(15) Uani 1 1 d . . . . .
C12 C 0.9133(8) 0.0359(6) 0.2248(5) 0.0463(17) Uani 1 1 d . . . . .
H12 H 0.9769 -0.0138 0.2209 0.056 Uiso 1 1 calc R U . . .
C15 C 0.7282(7) 0.1906(5) 0.2371(5) 0.0346(15) Uani 1 1 d . . . . .
C10 C 0.8871(7) 0.2407(5) 0.2838(5) 0.0366(15) Uani 1 1 d . . . . .
C22 C 0.4371(8) -0.1249(6) 0.0823(5) 0.0467(18) Uani 1 1 d . . . . .
C28 C 0.5140(6) 0.8508(6) 0.4605(5) 0.0383(16) Uani 1 1 d . . . . .
C18 C 0.4067(7) 0.0824(6) 0.1376(5) 0.0429(17) Uani 1 1 d . . . . .
C4 C 1.2228(7) 0.4478(6) 0.3100(5) 0.0407(16) Uani 1 1 d . . . . .
C16 C 0.6258(7) 0.2640(6) 0.2399(5) 0.0422(16) Uani 1 1 d . . . . .
H16 H 0.6655 0.3493 0.2759 0.051 Uiso 1 1 calc R U . . .
C32 C 0.2931(7) 0.7700(6) 0.3054(5) 0.0481(18) Uani 1 1 d . . . . .
H32 H 0.3639 0.7801 0.2592 0.058 Uiso 1 1 calc R U . . .
C21 C 0.2792(8) -0.1760(6) 0.0370(5) 0.053(2) Uani 1 1 d . . . . .
H21 H 0.2356 -0.2614 0.0039 0.064 Uiso 1 1 calc R U . . .
C9 C 0.9576(7) 0.3817(6) 0.3494(5) 0.0467(18) Uani 1 1 d . . . . .
H9A H 0.9275 0.4248 0.3057 0.056 Uiso 1 1 calc R U . . .
H9B H 0.9121 0.4031 0.4149 0.056 Uiso 1 1 calc R U . . .
C11 C 0.9765(8) 0.1660(6) 0.2776(5) 0.0463(17) Uani 1 1 d . . . . .
H11 H 1.0816 0.2006 0.3085 0.056 Uiso 1 1 calc R U . . .
C27 C 0.6265(7) 0.8717(6) 0.3997(5) 0.0502(19) Uani 1 1 d . . . . .
H27 H 0.5984 0.8548 0.3257 0.060 Uiso 1 1 calc R U . . .
C5 C 1.3842(7) 0.5008(5) 0.3472(5) 0.0403(16) Uani 1 1 d . . . . .
H5 H 1.4248 0.5147 0.4186 0.048 Uiso 1 1 calc R U . . .
C20 C 0.1880(9) -0.1011(7) 0.0413(6) 0.058(2) Uani 1 1 d . . . . .
H20 H 0.0831 -0.1366 0.0104 0.070 Uiso 1 1 calc R U . . .
C24 C 0.5367(9) -0.1970(6) 0.0802(6) 0.0514(19) Uani 1 1 d . . . . .
H24 H 0.4951 -0.2824 0.0467 0.062 Uiso 1 1 calc R U . . .
C25 C 0.6876(8) -0.1490(6) 0.1237(5) 0.0495(18) Uani 1 1 d . . . . .
H25 H 0.7482 -0.2012 0.1182 0.059 Uiso 1 1 calc R U . . .
C17 C 0.4730(7) 0.2131(6) 0.1916(5) 0.0461(17) Uani 1 1 d . . . . .
H17 H 0.4114 0.2640 0.1940 0.055 Uiso 1 1 calc R U . . .
C33 C 0.1366(7) 0.7231(7) 0.2640(6) 0.056(2) Uani 1 1 d . . . . .
H33 H 0.1021 0.7001 0.1897 0.067 Uiso 1 1 calc R U . . .
C29 C 0.5680(7) 0.8805(7) 0.5704(5) 0.055(2) Uani 1 1 d . . . . .
H29 H 0.4977 0.8685 0.6164 0.066 Uiso 1 1 calc R U . . .
C19 C 0.2488(8) 0.0268(7) 0.0906(5) 0.0521(19) Uani 1 1 d . . . . .
H19 H 0.1845 0.0756 0.0924 0.062 Uiso 1 1 calc R U . . .
C30 C 0.7258(8) 0.9279(7) 0.6116(6) 0.062(2) Uani 1 1 d . . . . .
H30 H 0.7572 0.9487 0.6860 0.075 Uiso 1 1 calc R U . . .
C26 C 0.7835(8) 0.9185(7) 0.4486(6) 0.057(2) Uani 1 1 d . . . . .
H26 H 0.8569 0.9315 0.4048 0.069 Uiso 1 1 calc R U . . .
C34 C 0.0803(7) 0.7441(7) 0.4351(6) 0.056(2) Uani 1 1 d . . . . .
H34 H 0.0073 0.7372 0.4803 0.067 Uiso 1 1 calc R U . . .
C35 C 0.2358(7) 0.7897(7) 0.4790(6) 0.059(2) Uani 1 1 d . . . . .
H35 H 0.2666 0.8126 0.5537 0.070 Uiso 1 1 calc R U . . .
H1 H 1.184(8) 0.425(6) 0.447(6) 0.07(2) Uiso 1 1 d . . . . .
H1A H 1.266(7) 0.445(6) -0.107(5) 0.06(2) Uiso 1 1 d . . . . .
H3A H -0.066(3) 0.677(7) 0.302(7) 0.12(4) Uiso 1 1 d D . . . .

loop_
_atom_site_aniso_label
_atom_site_aniso_U_11
_atom_site_aniso_U_22
_atom_site_aniso_U_33
_atom_site_aniso_U_23
_atom_site_aniso_U_13
_atom_site_aniso_U_12
N2 0.027(3) 0.077(4) 0.054(4) 0.031(3) -0.002(3) 0.008(3)
O3 0.033(3) 0.069(3) 0.047(3) 0.022(3) -0.005(2) 0.005(2)
O4 0.025(2) 0.078(3) 0.044(3) 0.023(3) 0.002(2) -0.001(2)
O1 0.042(3) 0.088(4) 0.038(3) 0.020(3) -0.001(2) -0.007(3)
O2 0.040(3) 0.098(4) 0.055(3) 0.037(3) -0.010(2) -0.019(3)
N3 0.026(3) 0.047(3) 0.054(4) 0.015(3) -0.010(3) -0.003(3)
N1 0.030(3) 0.060(4) 0.047(4) 0.020(3) 0.003(3) -0.001(3)
C14 0.037(4) 0.041(4) 0.026(3) 0.015(3) 0.010(3) 0.011(3)
C6 0.026(3) 0.034(3) 0.040(4) 0.014(3) 0.002(3) 0.006(3)
C23 0.033(4) 0.032(3) 0.036(3) 0.013(3) 0.008(3) 0.005(3)
C31 0.022(3) 0.039(4) 0.040(4) 0.013(3) 0.001(3) 0.003(3)
C7 0.032(4) 0.039(4) 0.031(3) 0.010(3) 0.004(3) 0.007(3)
C3 0.024(3) 0.038(4) 0.047(4) 0.011(3) 0.000(3) 0.000(3)
C8 0.030(4) 0.041(4) 0.042(4) 0.009(3) 0.000(3) 0.006(3)
C1 0.032(4) 0.051(4) 0.043(4) 0.013(3) 0.006(3) 0.003(3)
C13 0.039(4) 0.042(4) 0.041(4) 0.020(3) 0.011(3) 0.012(3)
C2 0.026(3) 0.038(4) 0.038(4) 0.011(3) 0.007(3) 0.003(3)
C12 0.047(4) 0.049(4) 0.054(4) 0.025(4) 0.018(3) 0.022(3)
C15 0.039(4) 0.030(3) 0.031(3) 0.012(3) 0.014(3) 0.004(3)
C10 0.036(4) 0.039(4) 0.035(4) 0.013(3) 0.012(3) 0.010(3)
C22 0.051(4) 0.053(4) 0.032(4) 0.019(3) 0.008(3) 0.004(4)
C28 0.020(3) 0.049(4) 0.042(4) 0.015(3) 0.004(3) 0.008(3)
C18 0.035(4) 0.052(4) 0.040(4) 0.017(3) 0.009(3) 0.010(3)
C4 0.031(4) 0.044(4) 0.040(4) 0.012(3) 0.006(3) 0.005(3)
C16 0.041(4) 0.042(4) 0.046(4) 0.016(3) 0.011(3) 0.018(3)
C32 0.023(3) 0.074(5) 0.038(4) 0.017(4) 0.005(3) 0.006(3)
C21 0.055(5) 0.045(4) 0.036(4) 0.007(3) 0.004(3) -0.010(4)
C9 0.036(4) 0.048(4) 0.048(4) 0.012(3) 0.012(3) 0.007(3)
C11 0.037(4) 0.054(4) 0.051(4) 0.023(4) 0.012(3) 0.014(3)
C27 0.030(4) 0.068(5) 0.038(4) 0.016(4) 0.000(3) 0.000(3)
C5 0.033(4) 0.046(4) 0.035(4) 0.011(3) -0.001(3) 0.009(3)
C20 0.046(5) 0.065(5) 0.043(4) 0.013(4) 0.000(3) -0.003(4)
C24 0.071(5) 0.034(4) 0.046(4) 0.013(3) 0.013(4) 0.014(4)
C25 0.064(5) 0.041(4) 0.051(4) 0.019(4) 0.017(4) 0.023(4)
C17 0.042(4) 0.040(4) 0.054(4) 0.014(3) 0.010(3) 0.012(3)
C33 0.031(4) 0.076(5) 0.054(5) 0.022(4) 0.000(3) 0.011(4)
C29 0.024(4) 0.090(6) 0.046(4) 0.032(4) 0.002(3) 0.005(4)
C19 0.042(4) 0.071(5) 0.045(4) 0.021(4) 0.007(3) 0.021(4)
C30 0.033(4) 0.093(6) 0.055(5) 0.030(5) -0.006(4) 0.010(4)
C26 0.031(4) 0.088(6) 0.061(5) 0.041(4) 0.015(4) 0.012(4)
C34 0.026(4) 0.086(6) 0.054(5) 0.036(4) 0.005(3) 0.000(4)
C35 0.034(4) 0.097(6) 0.041(4) 0.034(4) 0.004(3) 0.004(4)

loop_
_atom_type_symbol
_atom_type_description
_atom_type_scat_dispersion_real
_atom_type_scat_dispersion_imag
_atom_type_scat_source
C C 0.0033 0.0016 'International Tables Vol C Tables 4.2.6.8 and 6.1.1.4'
H H 0.0000 0.0000 'International Tables Vol C Tables 4.2.6.8 and 6.1.1.4'
N N 0.0061 0.0033 'International Tables Vol C Tables 4.2.6.8 and 6.1.1.4'
O O 0.0106 0.0060 'International Tables Vol C Tables 4.2.6.8 and 6.1.1.4'

loop_
_geom_angle_atom_site_label_1
_geom_angle_atom_site_label_2
_geom_angle_atom_site_label_3
_geom_angle
_geom_angle_site_symmetry_1
_geom_angle_site_symmetry_3
_geom_angle_publ_flag
C30 N2 C26 115.4(6) . . ?
C34 N3 C33 120.4(6) . . ?
C4 N1 C9 122.2(6) . . ?
C15 C14 C23 120.9(5) . . ?
C15 C14 C13 119.4(5) . . ?
C23 C14 C13 119.7(5) . . ?
C5 C6 C7 119.5(5) . . ?
C5 C6 C8 120.2(6) . . ?
C7 C6 C8 120.2(6) . . ?
C18 C23 C14 119.9(5) . . ?
C18 C23 C22 119.7(6) . . ?
C14 C23 C22 120.5(6) . . ?
C35 C31 C32 116.7(6) . . ?
C35 C31 C28 122.5(6) . . ?
C32 C31 C28 120.8(6) . . ?
C2 C7 C6 119.8(6) . . ?
C4 C3 C2 120.7(5) . . ?
O3 C8 O4 123.8(6) . . ?
O3 C8 C6 120.3(6) . . ?
O4 C8 C6 115.8(6) . . ?
O2 C1 O1 123.4(7) . . ?
O2 C1 C2 124.3(6) . . ?
O1 C1 C2 112.3(5) . . ?
C12 C13 C14 119.5(6) . . ?
C12 C13 C25 122.8(6) . . ?
C14 C13 C25 117.7(6) . . ?
C7 C2 C3 120.2(6) . . ?
C7 C2 C1 120.9(6) . . ?
C3 C2 C1 118.8(5) . . ?
C13 C12 C11 120.2(6) . . ?
C10 C15 C14 119.2(6) . . ?
C10 C15 C16 123.7(5) . . ?
C14 C15 C16 117.2(5) . . ?
C11 C10 C15 120.4(6) . . ?
C11 C10 C9 119.8(6) . . ?
C15 C10 C9 119.6(5) . . ?
C21 C22 C24 122.9(7) . . ?
C21 C22 C23 119.3(7) . . ?
C24 C22 C23 117.7(6) . . ?
C27 C28 C29 115.4(6) . . ?
C27 C28 C31 123.5(6) . . ?
C29 C28 C31 121.1(6) . . ?
C19 C18 C23 118.9(6) . . ?
C19 C18 C17 122.0(6) . . ?
C23 C18 C17 119.0(6) . . ?
N1 C4 C3 121.8(6) . . ?
N1 C4 C5 120.1(6) . . ?
C3 C4 C5 118.0(6) . . ?
C17 C16 C15 122.4(6) . . ?
C33 C32 C31 120.3(6) . . ?
C20 C21 C22 120.3(7) . . ?
N1 C9 C10 115.3(5) . . ?
C10 C11 C12 121.3(6) . . ?
C28 C27 C26 120.1(6) . . ?
C6 C5 C4 121.7(6) . . ?
C21 C20 C19 121.6(7) . . ?
C25 C24 C22 123.4(6) . . ?
C24 C25 C13 121.1(6) . . ?
C16 C17 C18 120.6(6) . . ?
N3 C33 C32 120.6(7) . . ?
C30 C29 C28 120.3(6) . . ?
C20 C19 C18 120.2(7) . . ?
N2 C30 C29 124.5(7) . . ?
N2 C26 C27 124.3(7) . . ?
N3 C34 C35 120.5(7) . . ?
C31 C35 C34 121.4(6) . . ?

loop_
_geom_bond_atom_site_label_1
_geom_bond_atom_site_label_2
_geom_bond_distance
_geom_bond_site_symmetry_2
_geom_bond_publ_flag
N2 C30 1.313(9) . ?
N2 C26 1.323(9) . ?
O3 C8 1.231(7) . ?
O4 C8 1.292(7) . ?
O1 C1 1.310(8) . ?
O2 C1 1.194(7) . ?
N3 C34 1.316(8) . ?
N3 C33 1.333(9) . ?
N1 C4 1.380(8) . ?
N1 C9 1.450(7) . ?
C14 C15 1.420(8) . ?
C14 C23 1.425(8) . ?
C14 C13 1.431(8) . ?
C6 C5 1.378(8) . ?
C6 C7 1.406(8) . ?
C6 C8 1.511(8) . ?
C23 C18 1.418(8) . ?
C23 C22 1.428(8) . ?
C31 C35 1.362(8) . ?
C31 C32 1.384(8) . ?
C31 C28 1.474(7) . ?
C7 C2 1.385(8) . ?
C3 C4 1.399(8) . ?
C3 C2 1.400(8) . ?
C1 C2 1.483(9) . ?
C13 C12 1.368(8) . ?
C13 C25 1.450(8) . ?
C12 C11 1.418(8) . ?
C15 C10 1.407(8) . ?
C15 C16 1.440(8) . ?
C10 C11 1.353(8) . ?
C10 C9 1.551(8) . ?
C22 C21 1.394(9) . ?
C22 C24 1.408(9) . ?
C28 C27 1.368(8) . ?
C28 C29 1.389(9) . ?
C18 C19 1.402(8) . ?
C18 C17 1.428(8) . ?
C4 C5 1.406(8) . ?
C16 C17 1.363(8) . ?
C32 C33 1.373(8) . ?
C21 C20 1.372(10) . ?
C27 C26 1.399(8) . ?
C20 C19 1.391(9) . ?
C24 C25 1.333(9) . ?
C29 C30 1.383(8) . ?
C34 C35 1.371(8) . ?
